data_7150274
loop_
_publ_author_name
'Dhavale, Dilip D.'
'Kumar, K. S. Ajish'
'Chaudhari, Vinod D.'
'Sharma, Tarun'
'Sabharwal, Sushma G.'
'Prakashareddy, J.'

_publ_section_title
;
 Aziridine carboxylate from D-glucose: synthesis of polyhydroxylated
 piperidine, pyrrolidine alkaloids and study of their glycosidase
 inhibition.
;
_journal_issue 20
_journal_name_full 'Organic &amp; biomolecular chemistry'
_journal_page_first 3720
_journal_page_last 3726
_journal_paper_doi 10.1039/b509216g
_journal_volume 3
_journal_year 2005
_chemical_formula_moiety 'C26 H31 N1 O6'
_chemical_formula_sum 'C26 H31 N O6'
_chemical_formula_weight 453.52
_chemical_melting_point 97.0(10)
_chemical_name_common idoazeridine
_chemical_name_systematic
;
idoazeridine
;
_space_group_IT_number 4
_symmetry_cell_setting monoclinic
_symmetry_space_group_name_Hall 'P 2yb'
_symmetry_space_group_name_H-M 'P 1 21 1'
_atom_sites_solution_hydrogens geom
_atom_sites_solution_primary direct
_atom_sites_solution_secondary difmap
_audit_creation_method SHELXL-97
_cell_angle_alpha 90
_cell_angle_beta 96.59(1)
_cell_angle_gamma 90
_cell_formula_units_Z 2
_cell_length_a 9.934(4)
_cell_length_b 5.408(2)
_cell_length_c 22.042(1)
_cell_measurement_temperature 293(2)
_cell_volume 1176.3(6)
_computing_cell_refinement SAINTPLUS
_computing_data_collection SMART
_computing_data_reduction SAINTPLUS
_computing_structure_refinement 'SHELXTL (Sheldrick, 1997)'
_computing_structure_solution 'SHELXTL (Sheldrick, 1990)'
_diffrn_ambient_temperature 298(2)
_diffrn_measured_fraction_theta_full 0.994
_diffrn_measured_fraction_theta_max 0.994
_diffrn_measurement_device_type 'APEX, CCD area detector'
_diffrn_radiation_monochromator graphite
_diffrn_radiation_source 'fine-focus sealed tube'
_diffrn_radiation_type MoK\a
_diffrn_radiation_wavelength 0.71073
_diffrn_reflns_av_R_equivalents 0.0408
_diffrn_reflns_av_sigmaI/netI 0.0795
_diffrn_reflns_limit_h_max 10
_diffrn_reflns_limit_h_min -11
_diffrn_reflns_limit_k_max 6
_diffrn_reflns_limit_k_min -5
_diffrn_reflns_limit_l_max 18
_diffrn_reflns_limit_l_min -24
_diffrn_reflns_number 5045
_diffrn_reflns_theta_full 23.28
_diffrn_reflns_theta_max 23.28
_diffrn_reflns_theta_min 1.86
_exptl_absorpt_coefficient_mu 0.091
_exptl_absorpt_correction_type empirical
_exptl_crystal_colour colorless
_exptl_crystal_density_diffrn 1.280
_exptl_crystal_density_method 'not measured'
_exptl_crystal_description needles
_exptl_crystal_F_000 484
_exptl_crystal_size_max 0.35
_exptl_crystal_size_mid 0.25
_exptl_crystal_size_min 0.20
_refine_diff_density_max 0.369
_refine_diff_density_min -0.309
_refine_diff_density_rms 0.072
_refine_ls_abs_structure_details 'Flack H D (1983), Acta Cryst. A39, 876-881'
_refine_ls_abs_structure_Flack 1(2)
_refine_ls_extinction_method none
_refine_ls_goodness_of_fit_ref 0.997
_refine_ls_hydrogen_treatment mixed
_refine_ls_matrix_type full
_refine_ls_number_parameters 298
_refine_ls_number_reflns 3235
_refine_ls_number_restraints 1
_refine_ls_restrained_S_all 0.997
_refine_ls_R_factor_all 0.0814
_refine_ls_R_factor_gt 0.0631
_refine_ls_shift/su_max 0.009
_refine_ls_shift/su_mean 0.001
_refine_ls_structure_factor_coef Fsqd
_refine_ls_weighting_details 'calc w=1/[\s^2^(Fo^2^)+(0.0894P)^2^+0.0000P] where P=(Fo^2^+2Fc^2^)/3'
_refine_ls_weighting_scheme calc
_refine_ls_wR_factor_gt 0.1485
_refine_ls_wR_factor_ref 0.1554
_reflns_number_gt 2480
_reflns_number_total 3235
_reflns_threshold_expression >2sigma(I)
_cod_data_source_file b509216g.txt
_cod_data_source_block test
_cod_depositor_comments
;
The following automatic conversions were performed:

'_chemical_melting_point' value '96-98' was changed to '97.0(10)' -
the average value was taken and precision was estimated.

Automatic conversion script
Id: cif_fix_values 1569 2011-02-09 13:29:24Z adriana 
;
_cod_original_cell_volume 1176.3(8)
_cod_original_sg_symbol_H-M P2(1)
_cod_database_code 7150274

loop_
_symmetry_equiv_pos_as_xyz
'x, y, z'
'-x, y+1/2, -z'

loop_
_atom_site_label
_atom_site_type_symbol
_atom_site_fract_x
_atom_site_fract_y
_atom_site_fract_z
_atom_site_U_iso_or_equiv
_atom_site_adp_type
_atom_site_occupancy
_atom_site_symmetry_multiplicity
_atom_site_calc_flag
_atom_site_refinement_flags
_atom_site_disorder_assembly
_atom_site_disorder_group
O1 O 0.1649(3) 0.0607(6) 0.85234(14) 0.0311(8) Uani 1 1 d . . .
O2 O -0.1010(4) -0.2289(7) 0.65092(17) 0.0494(11) Uani 1 1 d . . .
O3 O -0.0605(3) -0.6371(6) 0.65376(16) 0.0355(9) Uani 1 1 d . . .
O4 O 0.1338(3) -0.3183(6) 0.96249(15) 0.0302(8) Uani 1 1 d . . .
O5 O 0.2889(3) -0.0268(6) 0.94529(14) 0.0320(8) Uani 1 1 d . . .
O6 O -0.1171(3) -0.0588(6) 0.85064(14) 0.0320(8) Uani 1 1 d . . .
N1 N 0.1872(4) -0.2293(7) 0.72787(18) 0.0321(10) Uani 1 1 d . . .
C1 C 0.1659(4) 0.0641(9) 0.9157(2) 0.0280(11) Uani 1 1 d . . .
H1A H 0.1466 0.2301 0.9303 0.034 Uiso 1 1 calc R . .
C2 C 0.0556(5) -0.1244(9) 0.9307(2) 0.0295(12) Uani 1 1 d . . .
H2A H -0.0115 -0.0519 0.9548 0.035 Uiso 1 1 calc R . .
C3 C -0.0051(4) -0.2152(9) 0.8690(2) 0.0273(11) Uani 1 1 d . . .
H3A H -0.0323 -0.3891 0.8703 0.033 Uiso 1 1 calc R . .
C4 C 0.1110(4) -0.1782(9) 0.8305(2) 0.0277(11) Uani 1 1 d . . .
H4A H 0.1797 -0.3061 0.8409 0.033 Uiso 1 1 calc R . .
C5 C 0.0796(4) -0.1648(9) 0.7638(2) 0.0294(11) Uani 1 1 d . . .
H5A H 0.0209 -0.0279 0.7481 0.035 Uiso 1 1 calc R . .
C6 C 0.0683(4) -0.3975(9) 0.7265(2) 0.0306(12) Uani 1 1 d . . .
H6A H 0.0835 -0.5523 0.7494 0.037 Uiso 1 1 calc R . .
C7 C -0.0392(5) -0.4040(10) 0.6736(2) 0.0336(13) Uani 1 1 d . . .
C8 C -0.1639(5) -0.6697(10) 0.6026(2) 0.0432(14) Uani 1 1 d . . .
H8A H -0.2408 -0.5653 0.6084 0.052 Uiso 1 1 calc R . .
H8B H -0.1946 -0.8401 0.6017 0.052 Uiso 1 1 calc R . .
C9 C -0.1164(7) -0.6092(15) 0.5436(3) 0.074(2) Uani 1 1 d . . .
H9A H -0.1891 -0.6325 0.5114 0.112 Uiso 1 1 calc R . .
H9B H -0.0422 -0.7156 0.5369 0.112 Uiso 1 1 calc R . .
H9C H -0.0870 -0.4401 0.5439 0.112 Uiso 1 1 calc R . .
C10 C 0.2582(4) -0.2134(9) 0.9881(2) 0.0305(12) Uani 1 1 d . . .
C11 C 0.3670(4) -0.4116(10) 0.9906(3) 0.0387(13) Uani 1 1 d . . .
H11A H 0.3704 -0.4788 0.9505 0.058 Uiso 1 1 calc R . .
H11B H 0.3460 -0.5409 1.0179 0.058 Uiso 1 1 calc R . .
H11C H 0.4532 -0.3404 1.0051 0.058 Uiso 1 1 calc R . .
C12 C 0.2462(5) -0.1005(10) 1.0492(2) 0.0363(13) Uani 1 1 d . . .
H12A H 0.1762 0.0227 1.0453 0.054 Uiso 1 1 calc R . .
H12B H 0.3309 -0.0253 1.0646 0.054 Uiso 1 1 calc R . .
H12C H 0.2239 -0.2267 1.0770 0.054 Uiso 1 1 calc R . .
C13 C -0.2265(4) -0.1769(10) 0.8117(2) 0.0362(13) Uani 1 1 d . . .
H13A H -0.2654 -0.3100 0.8335 0.043 Uiso 1 1 calc R . .
H13B H -0.1930 -0.2450 0.7756 0.043 Uiso 1 1 calc R . .
C14 C -0.3303(4) 0.0178(9) 0.7942(2) 0.0319(13) Uani 1 1 d . . .
C15 C -0.4457(4) 0.0375(10) 0.8217(2) 0.0363(13) Uani 1 1 d . . .
H15A H -0.4625 -0.0761 0.8516 0.044 Uiso 1 1 calc R . .
C16 C -0.5393(6) 0.2266(12) 0.8057(3) 0.0498(17) Uani 1 1 d . . .
H16A H -0.6176 0.2377 0.8250 0.060 Uiso 1 1 calc R . .
C17 C -0.5163(5) 0.3943(10) 0.7620(3) 0.0413(14) Uani 1 1 d . . .
H17A H -0.5785 0.5201 0.7514 0.050 Uiso 1 1 calc R . .
C18 C -0.4013(6) 0.3763(10) 0.7337(3) 0.0447(14) Uani 1 1 d . . .
H18A H -0.3851 0.4904 0.7038 0.054 Uiso 1 1 calc R . .
C19 C -0.3093(5) 0.1903(10) 0.7492(2) 0.0374(13) Uani 1 1 d . . .
H19A H -0.2318 0.1793 0.7293 0.045 Uiso 1 1 calc R . .
C20 C 0.2051(5) -0.0770(10) 0.6733(2) 0.0363(13) Uani 1 1 d . . .
H20A H 0.2414 0.0834 0.6862 0.044 Uiso 1 1 calc R . .
H20B H 0.1177 -0.0512 0.6496 0.044 Uiso 1 1 calc R . .
C21 C 0.2988(4) -0.2003(9) 0.6344(2) 0.0284(11) Uani 1 1 d . . .
C22 C 0.4266(5) -0.1135(10) 0.6303(2) 0.0404(14) Uani 1 1 d . . .
H22A H 0.4560 0.0242 0.6534 0.048 Uiso 1 1 calc R . .
C23 C 0.5138(5) -0.2193(11) 0.5938(3) 0.0428(14) Uani 1 1 d . . .
H23A H 0.5992 -0.1519 0.5915 0.051 Uiso 1 1 calc R . .
C24 C 0.4716(5) -0.4318(11) 0.5601(2) 0.0433(14) Uani 1 1 d . . .
H24A H 0.5290 -0.5071 0.5351 0.052 Uiso 1 1 calc R . .
C25 C 0.3470(5) -0.5252(10) 0.5642(2) 0.0394(13) Uani 1 1 d . . .
H25A H 0.3193 -0.6655 0.5418 0.047 Uiso 1 1 calc R . .
C26 C 0.2606(5) -0.4189(10) 0.6005(2) 0.0403(14) Uani 1 1 d . . .
H26A H 0.1762 -0.4897 0.6031 0.048 Uiso 1 1 calc R . .

loop_
_atom_site_aniso_label
_atom_site_aniso_U_11
_atom_site_aniso_U_22
_atom_site_aniso_U_33
_atom_site_aniso_U_23
_atom_site_aniso_U_13
_atom_site_aniso_U_12
O1 0.0451(19) 0.0148(17) 0.033(2) -0.0041(16) 0.0046(15) -0.0071(16)
O2 0.069(3) 0.020(2) 0.056(3) -0.003(2) -0.012(2) 0.012(2)
O3 0.0433(19) 0.015(2) 0.047(2) -0.0005(16) -0.0017(17) 0.0029(15)
O4 0.0264(17) 0.0160(17) 0.047(2) 0.0027(16) -0.0007(15) -0.0006(14)
O5 0.0318(18) 0.0191(19) 0.045(2) 0.0037(17) 0.0035(15) -0.0024(16)
O6 0.0319(18) 0.0188(19) 0.043(2) -0.0059(16) -0.0039(15) 0.0020(15)
N1 0.037(2) 0.025(2) 0.035(2) -0.001(2) 0.0061(19) 0.007(2)
C1 0.031(3) 0.015(3) 0.037(3) -0.007(2) 0.003(2) -0.002(2)
C2 0.029(2) 0.021(3) 0.038(3) 0.001(2) 0.004(2) 0.012(2)
C3 0.027(2) 0.016(3) 0.038(3) 0.000(2) 0.001(2) 0.007(2)
C4 0.036(3) 0.011(3) 0.036(3) -0.004(2) 0.001(2) -0.001(2)
C5 0.033(3) 0.015(3) 0.040(3) -0.004(2) 0.004(2) 0.003(2)
C6 0.042(3) 0.017(3) 0.032(3) -0.002(2) 0.000(2) 0.009(2)
C7 0.046(3) 0.018(3) 0.037(3) -0.004(3) 0.006(3) 0.003(3)
C8 0.058(3) 0.020(3) 0.048(4) -0.009(3) -0.008(3) 0.001(3)
C9 0.082(5) 0.095(6) 0.044(4) -0.029(4) -0.002(3) -0.015(4)
C10 0.023(2) 0.022(3) 0.046(3) 0.010(3) 0.001(2) -0.007(2)
C11 0.027(3) 0.027(3) 0.061(3) 0.001(3) -0.002(2) 0.002(2)
C12 0.038(3) 0.030(3) 0.040(3) -0.001(3) 0.001(2) -0.001(2)
C13 0.033(3) 0.024(3) 0.050(3) 0.000(3) -0.002(2) -0.002(2)
C14 0.026(3) 0.027(3) 0.040(3) -0.001(2) -0.006(2) -0.008(2)
C15 0.030(3) 0.028(3) 0.051(3) 0.005(3) 0.005(2) -0.004(3)
C16 0.038(3) 0.052(4) 0.059(4) -0.013(3) 0.008(3) 0.005(3)
C17 0.032(3) 0.024(3) 0.064(4) -0.003(3) -0.008(3) 0.005(2)
C18 0.058(4) 0.024(3) 0.049(4) 0.003(3) -0.010(3) 0.000(3)
C19 0.042(3) 0.025(3) 0.044(3) 0.001(3) 0.001(3) -0.003(3)
C20 0.045(3) 0.023(3) 0.040(3) 0.004(3) 0.004(2) 0.003(2)
C21 0.028(3) 0.020(3) 0.036(3) 0.002(2) 0.002(2) 0.006(2)
C22 0.058(4) 0.023(3) 0.039(3) 0.000(2) 0.002(3) -0.002(3)
C23 0.040(3) 0.039(4) 0.051(4) 0.005(3) 0.013(3) 0.001(3)
C24 0.049(3) 0.039(3) 0.042(3) -0.002(3) 0.006(3) 0.016(3)
C25 0.051(3) 0.021(3) 0.047(3) -0.003(3) 0.007(3) 0.006(3)
C26 0.046(3) 0.027(3) 0.049(3) 0.003(3) 0.008(3) 0.001(3)

loop_
_atom_type_symbol
_atom_type_description
_atom_type_scat_dispersion_real
_atom_type_scat_dispersion_imag
_atom_type_scat_source
C C 0.0033 0.0016 'International Tables Vol C Tables 4.2.6.8 and 6.1.1.4'
H H 0.0000 0.0000 'International Tables Vol C Tables 4.2.6.8 and 6.1.1.4'
N N 0.0061 0.0033 'International Tables Vol C Tables 4.2.6.8 and 6.1.1.4'
O O 0.0106 0.0060 'International Tables Vol C Tables 4.2.6.8 and 6.1.1.4'

loop_
_geom_angle_atom_site_label_1
_geom_angle_atom_site_label_2
_geom_angle_atom_site_label_3
_geom_angle
_geom_angle_site_symmetry_1
_geom_angle_site_symmetry_3
_geom_angle_publ_flag
C1 O1 C4 107.5(3) . . ?
C7 O3 C8 116.1(4) . . ?
C10 O4 C2 107.4(3) . . ?
C1 O5 C10 108.1(3) . . ?
C3 O6 C13 114.5(4) . . ?
C5 N1 C20 118.4(4) . . ?
C5 N1 C6 61.5(3) . . ?
C20 N1 C6 119.4(4) . . ?
O1 C1 O5 111.5(4) . . ?
O1 C1 C2 106.2(4) . . ?
O5 C1 C2 105.5(4) . . ?
O1 C1 H1A 111.1 . . ?
O5 C1 H1A 111.1 . . ?
C2 C1 H1A 111.1 . . ?
O4 C2 C3 109.9(4) . . ?
O4 C2 C1 103.1(3) . . ?
C3 C2 C1 103.9(4) . . ?
O4 C2 H2A 113.1 . . ?
C3 C2 H2A 113.1 . . ?
C1 C2 H2A 113.1 . . ?
O6 C3 C2 106.5(4) . . ?
O6 C3 C4 112.5(4) . . ?
C2 C3 C4 102.1(4) . . ?
O6 C3 H3A 111.8 . . ?
C2 C3 H3A 111.8 . . ?
C4 C3 H3A 111.8 . . ?
O1 C4 C5 108.3(4) . . ?
O1 C4 C3 101.9(4) . . ?
C5 C4 C3 118.5(4) . . ?
O1 C4 H4A 109.2 . . ?
C5 C4 H4A 109.2 . . ?
C3 C4 H4A 109.2 . . ?
N1 C5 C4 116.8(4) . . ?
N1 C5 C6 60.7(3) . . ?
C4 C5 C6 120.1(4) . . ?
N1 C5 H5A 116.0 . . ?
C4 C5 H5A 116.0 . . ?
C6 C5 H5A 116.0 . . ?
N1 C6 C7 121.8(4) . . ?
N1 C6 C5 57.8(3) . . ?
C7 C6 C5 116.8(4) . . ?
N1 C6 H6A 115.9 . . ?
C7 C6 H6A 115.9 . . ?
C5 C6 H6A 115.9 . . ?
O2 C7 O3 123.3(5) . . ?
O2 C7 C6 126.3(5) . . ?
O3 C7 C6 110.4(4) . . ?
O3 C8 C9 113.0(5) . . ?
O3 C8 H8A 109.0 . . ?
C9 C8 H8A 109.0 . . ?
O3 C8 H8B 109.0 . . ?
C9 C8 H8B 109.0 . . ?
H8A C8 H8B 107.8 . . ?
C8 C9 H9A 109.5 . . ?
C8 C9 H9B 109.5 . . ?
H9A C9 H9B 109.5 . . ?
C8 C9 H9C 109.5 . . ?
H9A C9 H9C 109.5 . . ?
H9B C9 H9C 109.5 . . ?
O4 C10 O5 105.1(4) . . ?
O4 C10 C12 111.4(4) . . ?
O5 C10 C12 110.4(4) . . ?
O4 C10 C11 108.5(4) . . ?
O5 C10 C11 108.5(4) . . ?
C12 C10 C11 112.6(4) . . ?
C10 C11 H11A 109.5 . . ?
C10 C11 H11B 109.5 . . ?
H11A C11 H11B 109.5 . . ?
C10 C11 H11C 109.5 . . ?
H11A C11 H11C 109.5 . . ?
H11B C11 H11C 109.5 . . ?
C10 C12 H12A 109.5 . . ?
C10 C12 H12B 109.5 . . ?
H12A C12 H12B 109.5 . . ?
C10 C12 H12C 109.5 . . ?
H12A C12 H12C 109.5 . . ?
H12B C12 H12C 109.5 . . ?
O6 C13 C14 106.9(4) . . ?
O6 C13 H13A 110.3 . . ?
C14 C13 H13A 110.3 . . ?
O6 C13 H13B 110.3 . . ?
C14 C13 H13B 110.3 . . ?
H13A C13 H13B 108.6 . . ?
C15 C14 C19 117.9(5) . . ?
C15 C14 C13 122.1(5) . . ?
C19 C14 C13 120.0(4) . . ?
C14 C15 C16 120.9(5) . . ?
C14 C15 H15A 119.5 . . ?
C16 C15 H15A 119.5 . . ?
C17 C16 C15 120.3(5) . . ?
C17 C16 H16A 119.9 . . ?
C15 C16 H16A 119.9 . . ?
C16 C17 C18 119.5(5) . . ?
C16 C17 H17A 120.2 . . ?
C18 C17 H17A 120.2 . . ?
C17 C18 C19 120.4(5) . . ?
C17 C18 H18A 119.8 . . ?
C19 C18 H18A 119.8 . . ?
C18 C19 C14 121.1(5) . . ?
C18 C19 H19A 119.5 . . ?
C14 C19 H19A 119.5 . . ?
N1 C20 C21 111.0(4) . . ?
N1 C20 H20A 109.4 . . ?
C21 C20 H20A 109.4 . . ?
N1 C20 H20B 109.4 . . ?
C21 C20 H20B 109.4 . . ?
H20A C20 H20B 108.0 . . ?
C22 C21 C26 116.3(5) . . ?
C22 C21 C20 122.0(5) . . ?
C26 C21 C20 121.7(4) . . ?
C21 C22 C23 123.3(5) . . ?
C21 C22 H22A 118.3 . . ?
C23 C22 H22A 118.3 . . ?
C22 C23 C24 118.8(5) . . ?
C22 C23 H23A 120.6 . . ?
C24 C23 H23A 120.6 . . ?
C25 C24 C23 119.3(5) . . ?
C25 C24 H24A 120.3 . . ?
C23 C24 H24A 120.3 . . ?
C24 C25 C26 121.7(5) . . ?
C24 C25 H25A 119.1 . . ?
C26 C25 H25A 119.1 . . ?
C25 C26 C21 120.6(5) . . ?
C25 C26 H26A 119.7 . . ?
C21 C26 H26A 119.7 . . ?

loop_
_geom_bond_atom_site_label_1
_geom_bond_atom_site_label_2
_geom_bond_distance
_geom_bond_site_symmetry_2
_geom_bond_publ_flag
O1 C1 1.396(5) . ?
O1 C4 1.458(6) . ?
O2 C7 1.206(6) . ?
O3 C7 1.343(6) . ?
O3 C8 1.446(6) . ?
O4 C10 1.417(5) . ?
O4 C2 1.438(6) . ?
O5 C1 1.406(5) . ?
O5 C10 1.438(6) . ?
O6 C3 1.419(5) . ?
O6 C13 1.453(5) . ?
N1 C5 1.443(6) . ?
N1 C20 1.485(6) . ?
N1 C6 1.488(6) . ?
C1 C2 1.560(7) . ?
C1 H1A 0.9800 . ?
C2 C3 1.506(6) . ?
C2 H2A 0.9800 . ?
C3 C4 1.522(6) . ?
C3 H3A 0.9800 . ?
C4 C5 1.471(6) . ?
C4 H4A 0.9800 . ?
C5 C6 1.500(7) . ?
C5 H5A 0.9800 . ?
C6 C7 1.489(7) . ?
C6 H6A 0.9800 . ?
C8 C9 1.471(8) . ?
C8 H8A 0.9700 . ?
C8 H8B 0.9700 . ?
C9 H9A 0.9600 . ?
C9 H9B 0.9600 . ?
C9 H9C 0.9600 . ?
C10 C12 1.496(7) . ?
C10 C11 1.518(7) . ?
C11 H11A 0.9600 . ?
C11 H11B 0.9600 . ?
C11 H11C 0.9600 . ?
C12 H12A 0.9600 . ?
C12 H12B 0.9600 . ?
C12 H12C 0.9600 . ?
C13 C14 1.494(7) . ?
C13 H13A 0.9700 . ?
C13 H13B 0.9700 . ?
C14 C15 1.361(6) . ?
C14 C19 1.395(7) . ?
C15 C16 1.400(8) . ?
C15 H15A 0.9300 . ?
C16 C17 1.361(8) . ?
C16 H16A 0.9300 . ?
C17 C18 1.367(8) . ?
C17 H17A 0.9300 . ?
C18 C19 1.375(7) . ?
C18 H18A 0.9300 . ?
C19 H19A 0.9300 . ?
C20 C21 1.493(7) . ?
C20 H20A 0.9700 . ?
C20 H20B 0.9700 . ?
C21 C22 1.367(7) . ?
C21 C26 1.427(7) . ?
C22 C23 1.372(7) . ?
C22 H22A 0.9300 . ?
C23 C24 1.407(8) . ?
C23 H23A 0.9300 . ?
C24 C25 1.349(7) . ?
C24 H24A 0.9300 . ?
C25 C26 1.366(7) . ?
C25 H25A 0.9300 . ?
C26 H26A 0.9300 . ?

loop_
_cod_related_entry_id
_cod_related_entry_database
_cod_related_entry_code
1 ChemSpider 9678183
